data_4061737
_journal_name_full Organometallics
_journal_paper_doi 10.1021/om050588o
_journal_year 2005
_chemical_formula_sum 'C59.5 H51 Au2 Cl0.5 O2 P2'
_chemical_formula_weight 1271.60
_space_group_IT_number 2
_symmetry_cell_setting triclinic
_symmetry_space_group_name_Hall '-P 1'
_symmetry_space_group_name_H-M 'P -1'
_cell_angle_alpha 93.407(2)
_cell_angle_beta 93.6630(10)
_cell_angle_gamma 96.3390(10)
_cell_formula_units_Z 2
_cell_length_a 11.5787(2)
_cell_length_b 11.8408(3)
_cell_length_c 18.8233(4)
_cell_measurement_temperature 150(2)
_cell_volume 2553.92(10)
_diffrn_ambient_temperature 150(2)
_exptl_crystal_density_diffrn 1.654
_cod_depositor_comments
;
The following automatic conversions were performed:
'_symmetry_cell_setting' value 'Triclinic' changed to 'triclinic'
according to '/home/saulius/struct/CIF-dictionaries/cif_core.dic'
dictionary named 'cif_core.dic' version 2.4.1 from 2010-06-29.

Automatic conversion script
Id: cif_fix_enum 1527 2010-12-29 10:47:43Z saulius 
;
_cod_original_formula_sum 'C59.50 H51 Au2 Cl0.50 O2 P2'
_cod_database_code 4061737

loop_
_symmetry_equiv_pos_as_xyz
'x, y, z'
'-x, -y, -z'

loop_
_atom_site_label
_atom_site_type_symbol
_atom_site_fract_x
_atom_site_fract_y
_atom_site_fract_z
_atom_site_U_iso_or_equiv
_atom_site_adp_type
_atom_site_occupancy
_atom_site_symmetry_multiplicity
_atom_site_calc_flag
_atom_site_refinement_flags
_atom_site_disorder_assembly
_atom_site_disorder_group
Au1 Au 0.99211(2) 1.27538(3) 0.508959(13) 0.02688(9) Uani 1 1 d . . .
Au2 Au 0.52922(2) 1.63765(3) 0.650162(14) 0.02851(9) Uani 1 1 d . . .
P1 P 0.89572(15) 1.31444(17) 0.40569(9) 0.0268(4) Uani 1 1 d . . .
P2 P 0.62642(15) 1.71441(17) 0.55969(9) 0.0259(4) Uani 1 1 d . . .
O1 O 1.1541(4) 1.1436(6) 0.7655(3) 0.0513(17) Uani 1 1 d . . .
O2 O 0.3603(4) 1.3620(5) 0.8493(3) 0.0392(14) Uani 1 1 d . . .
C1 C 1.0787(6) 1.2558(7) 0.6032(4) 0.0320(18) Uani 1 1 d . . .
C2 C 1.1280(6) 1.2499(7) 0.6583(4) 0.0336(18) Uani 1 1 d . . .
C3 C 1.1904(7) 1.2468(8) 0.7295(4) 0.049(3) Uani 1 1 d . . .
H3A H 1.2752 1.2513 0.7238 0.058 Uiso 1 1 calc R . .
H3B H 1.1763 1.3143 0.7599 0.058 Uiso 1 1 calc R . .
C4 C 0.7407(6) 1.1088(7) 0.9199(4) 0.0329(18) Uani 1 1 d . . .
C5 C 0.3732(7) 1.4834(7) 0.8509(4) 0.040(2) Uani 1 1 d . . .
H5A H 0.4246 1.5144 0.8932 0.049 Uiso 1 1 calc R . .
H5B H 0.2961 1.5107 0.8558 0.049 Uiso 1 1 calc R . .
C6 C 0.4231(6) 1.5275(7) 0.7855(4) 0.0338(18) Uani 1 1 d . . .
C7 C 0.4588(6) 1.5653(7) 0.7336(4) 0.0338(18) Uani 1 1 d . . .
C8 C 0.7231(6) 1.6151(6) 0.5276(4) 0.0304(17) Uani 1 1 d . . .
H8A H 0.7573 1.6433 0.4842 0.036 Uiso 1 1 calc R . .
H8B H 0.7877 1.6125 0.5643 0.036 Uiso 1 1 calc R . .
C9 C 0.6618(6) 1.4935(7) 0.5099(4) 0.0324(18) Uani 1 1 d . . .
H9A H 0.6204 1.4686 0.5517 0.039 Uiso 1 1 calc R . .
H9B H 0.6028 1.4950 0.4697 0.039 Uiso 1 1 calc R . .
C10 C 0.8118(6) 1.4323(6) 0.4248(4) 0.0301(17) Uani 1 1 d . . .
H10A H 0.8647 1.5040 0.4343 0.036 Uiso 1 1 calc R . .
H10B H 0.7575 1.4412 0.3832 0.036 Uiso 1 1 calc R . .
C11 C 0.7427(6) 1.4077(7) 0.4906(4) 0.0353(19) Uani 1 1 d . . .
H11A H 0.6966 1.3320 0.4817 0.042 Uiso 1 1 calc R . .
H11B H 0.7989 1.4033 0.5320 0.042 Uiso 1 1 calc R . .
C1A1 C 0.9935(4) 1.3560(5) 0.3378(2) 0.036(2) Uani 1 1 d G . .
C1A2 C 1.0374(5) 1.2698(4) 0.2981(3) 0.044(2) Uani 1 1 d G . .
H1AA H 1.0091 1.1925 0.3030 0.052 Uiso 1 1 calc R . .
C1A3 C 1.1226(5) 1.2968(5) 0.2512(3) 0.057(3) Uani 1 1 d G . .
H1AB H 1.1526 1.2379 0.2240 0.069 Uiso 1 1 calc R . .
C1A4 C 1.1640(4) 1.4100(6) 0.2440(3) 0.067(3) Uani 1 1 d G . .
H1AC H 1.2223 1.4284 0.2119 0.080 Uiso 1 1 calc R . .
C1A5 C 1.1201(5) 1.4962(4) 0.2837(3) 0.071(3) Uani 1 1 d G . .
H1AD H 1.1484 1.5736 0.2788 0.086 Uiso 1 1 calc R . .
C1A6 C 1.0349(5) 1.4692(4) 0.3307(3) 0.052(2) Uani 1 1 d G . .
H1AE H 1.0049 1.5281 0.3578 0.063 Uiso 1 1 calc R . .
C2A1 C 0.7910(4) 1.1989(4) 0.3657(2) 0.0281(17) Uani 1 1 d G . .
C2A2 C 0.7128(4) 1.2178(3) 0.3097(2) 0.038(2) Uani 1 1 d G . .
H2AA H 0.7158 1.2908 0.2910 0.046 Uiso 1 1 calc R . .
C2A3 C 0.6303(4) 1.1300(4) 0.2810(2) 0.041(2) Uani 1 1 d G . .
H2AB H 0.5769 1.1430 0.2427 0.050 Uiso 1 1 calc R . .
C2A4 C 0.6260(4) 1.0233(4) 0.3084(3) 0.044(2) Uani 1 1 d G . .
H2AC H 0.5697 0.9633 0.2888 0.053 Uiso 1 1 calc R . .
C2A5 C 0.7042(5) 1.0044(3) 0.3644(3) 0.053(2) Uani 1 1 d G . .
H2AD H 0.7012 0.9314 0.3831 0.064 Uiso 1 1 calc R . .
C2A6 C 0.7867(4) 1.0922(4) 0.3931(2) 0.046(2) Uani 1 1 d G . .
H2AE H 0.8401 1.0792 0.4314 0.055 Uiso 1 1 calc R . .
C3A1 C 0.8484(3) 1.1184(5) 0.8716(2) 0.0351(19) Uani 1 1 d G . .
C3A2 C 0.9302(4) 1.0420(4) 0.8803(2) 0.041(2) Uani 1 1 d G . .
H3AA H 0.9173 0.9819 0.9111 0.049 Uiso 1 1 calc R . .
C3A3 C 1.0310(4) 1.0533(4) 0.8437(3) 0.042(2) Uani 1 1 d G . .
H3AB H 1.0870 1.0011 0.8496 0.051 Uiso 1 1 calc R . .
C3A4 C 1.0500(3) 1.1412(4) 0.7985(2) 0.037(2) Uani 1 1 d G . .
C3A5 C 0.9681(4) 1.2177(4) 0.7899(2) 0.0362(19) Uani 1 1 d G . .
H3AC H 0.9811 1.2777 0.7590 0.043 Uiso 1 1 calc R . .
C3A6 C 0.8673(4) 1.2063(4) 0.8264(2) 0.038(2) Uani 1 1 d G . .
H3AD H 0.8114 1.2586 0.8205 0.045 Uiso 1 1 calc R . .
C4A1 C 0.7001(5) 0.9781(3) 0.9193(2) 0.0328(18) Uani 1 1 d G . .
C4A2 C 0.6657(4) 0.9193(4) 0.8539(2) 0.0357(19) Uani 1 1 d G . .
H4AA H 0.6644 0.9589 0.8115 0.043 Uiso 1 1 calc R . .
C4A3 C 0.6332(5) 0.8024(4) 0.8506(2) 0.043(2) Uani 1 1 d G . .
H4AB H 0.6097 0.7622 0.8060 0.052 Uiso 1 1 calc R . .
C4A4 C 0.6351(5) 0.7444(3) 0.9127(3) 0.054(2) Uani 1 1 d G . .
H4AC H 0.6128 0.6645 0.9105 0.065 Uiso 1 1 calc R . .
C4A5 C 0.6694(5) 0.8033(5) 0.9781(2) 0.054(3) Uani 1 1 d G . .
H4AD H 0.6707 0.7636 1.0205 0.065 Uiso 1 1 calc R . .
C4A6 C 0.7019(5) 0.9201(5) 0.98136(19) 0.051(2) Uani 1 1 d G . .
H4AE H 0.7254 0.9604 1.0260 0.061 Uiso 1 1 calc R . .
C5A1 C 0.7774(4) 1.1593(5) 0.99706(19) 0.0342(18) Uani 1 1 d G . .
C5A2 C 0.8937(4) 1.1891(5) 1.0205(3) 0.047(2) Uani 1 1 d G . .
H5AA H 0.9532 1.1764 0.9895 0.056 Uiso 1 1 calc R . .
C5A3 C 0.9228(4) 1.2374(5) 1.0893(3) 0.059(3) Uani 1 1 d G . .
H5AB H 1.0023 1.2578 1.1053 0.070 Uiso 1 1 calc R . .
C5A4 C 0.8357(5) 1.2560(5) 1.1347(2) 0.060(3) Uani 1 1 d G . .
H5AC H 0.8556 1.2891 1.1817 0.072 Uiso 1 1 calc R . .
C5A5 C 0.7194(5) 1.2263(5) 1.1112(2) 0.054(2) Uani 1 1 d G . .
H5AD H 0.6598 1.2390 1.1422 0.065 Uiso 1 1 calc R . .
C5A6 C 0.6903(3) 1.1779(5) 1.0424(3) 0.044(2) Uani 1 1 d G . .
H5AE H 0.6108 1.1576 1.0264 0.053 Uiso 1 1 calc R . .
C6A1 C 0.6391(3) 1.1771(4) 0.8918(2) 0.036(2) Uani 1 1 d G . .
C6A2 C 0.6591(3) 1.2953(4) 0.8978(2) 0.037(2) Uani 1 1 d G . .
H6AA H 0.7346 1.3320 0.9129 0.045 Uiso 1 1 calc R . .
C6A3 C 0.5688(4) 1.3598(3) 0.8817(2) 0.0347(19) Uani 1 1 d G . .
H6AB H 0.5826 1.4406 0.8858 0.042 Uiso 1 1 calc R . .
C6A4 C 0.4584(3) 1.3061(4) 0.8596(2) 0.0340(19) Uani 1 1 d G . .
C6A5 C 0.4384(3) 1.1879(4) 0.8536(2) 0.0329(19) Uani 1 1 d G . .
H6AC H 0.3629 1.1512 0.8386 0.039 Uiso 1 1 calc R . .
C6A6 C 0.5287(4) 1.1234(3) 0.8697(2) 0.0327(18) Uani 1 1 d G . .
H6AD H 0.5150 1.0426 0.8656 0.039 Uiso 1 1 calc R . .
C7A1 C 0.7219(4) 1.8420(4) 0.5892(2) 0.0266(16) Uani 1 1 d G . .
C7A2 C 0.7224(4) 1.8861(4) 0.6593(2) 0.0351(19) Uani 1 1 d G . .
H7AA H 0.6692 1.8523 0.6904 0.042 Uiso 1 1 calc R . .
C7A3 C 0.8010(4) 1.9797(4) 0.68395(18) 0.043(2) Uani 1 1 d G . .
H7AB H 0.8014 2.0099 0.7319 0.051 Uiso 1 1 calc R . .
C7A4 C 0.8789(4) 2.0292(4) 0.6385(2) 0.041(2) Uani 1 1 d G . .
H7AC H 0.9325 2.0932 0.6553 0.049 Uiso 1 1 calc R . .
C7A5 C 0.8783(4) 1.9851(4) 0.5683(2) 0.037(2) Uani 1 1 d G . .
H7AD H 0.9315 2.0189 0.5372 0.044 Uiso 1 1 calc R . .
C7A6 C 0.7998(4) 1.8915(4) 0.54368(17) 0.0310(18) Uani 1 1 d G . .
H7AE H 0.7994 1.8613 0.4957 0.037 Uiso 1 1 calc R . .
C8A1 C 0.5441(4) 1.7543(4) 0.48047(19) 0.0289(17) Uani 1 1 d G . .
C8A2 C 0.5535(4) 1.7035(4) 0.4129(2) 0.0347(19) Uani 1 1 d G . .
H8AA H 0.6068 1.6490 0.4063 0.042 Uiso 1 1 calc R . .
C8A3 C 0.4848(4) 1.7325(4) 0.35501(18) 0.039(2) Uani 1 1 d G . .
H8AB H 0.4912 1.6978 0.3088 0.047 Uiso 1 1 calc R . .
C8A4 C 0.4067(4) 1.8123(5) 0.3647(2) 0.048(2) Uani 1 1 d G . .
H8AC H 0.3598 1.8322 0.3251 0.057 Uiso 1 1 calc R . .
C8A5 C 0.3974(4) 1.8631(4) 0.4323(3) 0.045(2) Uani 1 1 d G . .
H8AD H 0.3440 1.9177 0.4389 0.054 Uiso 1 1 calc R . .
C8A6 C 0.4661(4) 1.8341(4) 0.4902(2) 0.0326(18) Uani 1 1 d G . .
H8AE H 0.4597 1.8688 0.5363 0.039 Uiso 1 1 calc R . .
Cl50 Cl 0.8387(6) 1.5662(7) 0.9958(4) 0.103(2) Uiso 0.50 1 d PD . .
C500 C 0.9694(17) 1.530(3) 1.0297(8) 0.136(12) Uiso 0.50 1 d PD . .
H50A H 1.0195 1.5989 1.0498 0.163 Uiso 0.50 1 calc PR . .
H50B H 0.9562 1.4780 1.0686 0.163 Uiso 0.50 1 calc PR . .

loop_
_atom_site_aniso_label
_atom_site_aniso_U_11
_atom_site_aniso_U_22
_atom_site_aniso_U_33
_atom_site_aniso_U_23
_atom_site_aniso_U_13
_atom_site_aniso_U_12
Au1 0.02573(15) 0.02450(19) 0.03025(16) 0.00357(12) 0.00219(11) 0.00111(12)
Au2 0.02970(16) 0.02542(19) 0.03055(16) 0.00521(12) 0.00554(11) 0.00005(13)
P1 0.0264(10) 0.0238(11) 0.0309(10) 0.0048(8) 0.0027(7) 0.0043(8)
P2 0.0263(10) 0.0207(11) 0.0308(10) 0.0043(8) 0.0040(7) 0.0007(8)
O1 0.036(3) 0.074(5) 0.047(3) 0.027(3) 0.002(2) 0.005(3)
O2 0.042(3) 0.031(4) 0.047(3) 0.016(3) 0.006(2) 0.006(3)
C1 0.035(4) 0.025(5) 0.035(4) 0.005(3) 0.003(3) -0.002(3)
C2 0.029(4) 0.027(5) 0.044(5) 0.008(4) 0.002(3) -0.005(3)
C3 0.031(4) 0.070(7) 0.043(5) 0.013(5) 0.002(3) -0.008(4)
C4 0.039(4) 0.031(5) 0.028(4) 0.004(3) 0.004(3) -0.001(4)
C5 0.047(5) 0.033(5) 0.044(5) 0.013(4) 0.011(4) 0.006(4)
C6 0.033(4) 0.025(5) 0.046(5) 0.003(4) 0.007(3) 0.009(4)
C7 0.040(4) 0.028(5) 0.037(4) 0.010(4) 0.010(3) 0.009(4)
C8 0.025(4) 0.024(5) 0.041(4) 0.004(3) 0.002(3) 0.001(3)
C9 0.029(4) 0.027(5) 0.040(4) -0.002(3) 0.010(3) -0.003(3)
C10 0.031(4) 0.021(4) 0.038(4) 0.002(3) 0.004(3) 0.002(3)
C11 0.036(4) 0.021(5) 0.049(5) 0.005(4) 0.017(3) -0.003(4)
C1A1 0.036(4) 0.046(6) 0.027(4) -0.003(4) -0.002(3) 0.015(4)
C1A2 0.045(5) 0.045(6) 0.042(5) 0.001(4) 0.007(4) 0.008(4)
C1A3 0.052(6) 0.077(8) 0.047(5) 0.007(5) 0.017(4) 0.019(5)
C1A4 0.062(6) 0.092(10) 0.055(6) 0.025(6) 0.031(5) 0.023(6)
C1A5 0.079(7) 0.048(7) 0.097(8) 0.029(6) 0.054(6) 0.009(6)
C1A6 0.065(6) 0.040(6) 0.056(6) 0.006(5) 0.027(4) 0.009(5)
C2A1 0.033(4) 0.019(4) 0.031(4) -0.006(3) 0.009(3) 0.000(3)
C2A2 0.044(5) 0.033(5) 0.035(4) 0.007(4) -0.006(3) 0.000(4)
C2A3 0.041(5) 0.041(6) 0.040(4) 0.002(4) -0.007(3) -0.002(4)
C2A4 0.043(5) 0.043(6) 0.042(5) -0.003(4) -0.003(4) -0.012(4)
C2A5 0.074(6) 0.024(5) 0.058(6) 0.007(4) -0.006(5) -0.003(5)
C2A6 0.059(6) 0.029(5) 0.047(5) 0.006(4) -0.013(4) 0.001(4)
C3A1 0.036(4) 0.040(5) 0.028(4) 0.006(4) -0.004(3) -0.001(4)
C3A2 0.040(5) 0.046(6) 0.036(4) 0.013(4) 0.000(3) 0.000(4)
C3A3 0.046(5) 0.042(6) 0.042(5) 0.018(4) -0.001(4) 0.008(4)
C3A4 0.032(4) 0.052(6) 0.026(4) -0.002(4) 0.004(3) -0.003(4)
C3A5 0.048(5) 0.029(5) 0.033(4) 0.009(3) 0.003(3) 0.008(4)
C3A6 0.032(4) 0.040(6) 0.041(4) 0.005(4) 0.005(3) 0.000(4)
C4A1 0.036(4) 0.027(5) 0.036(4) 0.004(3) 0.009(3) 0.003(4)
C4A2 0.044(5) 0.030(5) 0.033(4) -0.001(4) 0.005(3) 0.003(4)
C4A3 0.048(5) 0.038(6) 0.046(5) -0.002(4) 0.014(4) 0.007(4)
C4A4 0.065(6) 0.032(6) 0.068(6) 0.008(5) 0.030(5) 0.001(5)
C4A5 0.082(7) 0.041(6) 0.045(5) 0.011(4) 0.023(5) 0.011(5)
C4A6 0.081(7) 0.041(6) 0.032(4) 0.007(4) 0.017(4) -0.002(5)
C5A1 0.045(5) 0.028(5) 0.030(4) 0.002(3) 0.004(3) 0.004(4)
C5A2 0.064(6) 0.038(6) 0.037(5) 0.005(4) 0.000(4) 0.000(5)
C5A3 0.064(6) 0.058(7) 0.051(6) 0.005(5) -0.011(5) 0.003(5)
C5A4 0.072(7) 0.063(8) 0.042(5) -0.011(5) -0.006(5) 0.007(6)
C5A5 0.074(7) 0.053(7) 0.038(5) 0.001(4) 0.010(4) 0.021(5)
C5A6 0.055(5) 0.047(6) 0.032(4) 0.001(4) 0.003(4) 0.013(5)
C6A1 0.038(4) 0.045(6) 0.025(4) 0.007(4) 0.006(3) -0.002(4)
C6A2 0.040(5) 0.028(5) 0.041(4) 0.002(4) 0.003(3) -0.011(4)
C6A3 0.043(5) 0.026(5) 0.036(4) 0.010(3) 0.005(3) 0.005(4)
C6A4 0.039(4) 0.034(5) 0.029(4) 0.012(3) 0.000(3) 0.002(4)
C6A5 0.029(4) 0.033(5) 0.034(4) 0.009(4) 0.002(3) -0.009(4)
C6A6 0.044(5) 0.031(5) 0.023(4) 0.000(3) 0.006(3) 0.001(4)
C7A1 0.031(4) 0.021(4) 0.029(4) 0.001(3) 0.004(3) 0.006(3)
C7A2 0.041(4) 0.034(5) 0.029(4) 0.004(3) 0.002(3) -0.002(4)
C7A3 0.044(5) 0.047(6) 0.033(4) -0.006(4) -0.001(3) -0.012(4)
C7A4 0.048(5) 0.031(5) 0.039(4) 0.003(4) -0.006(4) -0.009(4)
C7A5 0.035(4) 0.031(5) 0.044(5) 0.015(4) 0.006(3) -0.005(4)
C7A6 0.025(4) 0.031(5) 0.038(4) 0.006(3) 0.006(3) 0.005(3)
C8A1 0.027(4) 0.022(4) 0.038(4) 0.006(3) 0.006(3) -0.002(3)
C8A2 0.039(4) 0.027(5) 0.039(4) 0.007(4) 0.007(3) 0.004(4)
C8A3 0.049(5) 0.041(6) 0.024(4) -0.003(4) -0.003(3) -0.004(4)
C8A4 0.050(5) 0.049(6) 0.043(5) 0.014(4) -0.014(4) -0.001(5)
C8A5 0.031(4) 0.035(6) 0.072(6) 0.021(5) -0.001(4) 0.005(4)
C8A6 0.027(4) 0.026(5) 0.044(4) 0.003(4) 0.007(3) 0.000(3)

loop_
_geom_bond_atom_site_label_1
_geom_bond_atom_site_label_2
_geom_bond_distance
_geom_bond_site_symmetry_2
_geom_bond_publ_flag
Au1 C1 2.020(7) . ?
Au1 P1 2.2764(17) . ?
Au2 C7 2.009(7) . ?
Au2 P2 2.2794(17) . ?
P1 C1A1 1.814(4) . ?
P1 C2A1 1.818(4) . ?
P1 C10 1.818(8) . ?
P2 C7A1 1.807(4) . ?
P2 C8 1.815(8) . ?
P2 C8A1 1.832(4) . ?
O1 C3A4 1.390(6) . ?
O1 C3 1.466(10) . ?
O2 C6A4 1.386(6) . ?
O2 C5 1.427(9) . ?
C1 C2 1.161(9) . ?
C2 C3 1.486(10) . ?
C4 C5A1 1.552(8) . ?
C4 C4A1 1.565(9) . ?
C4 C6A1 1.582(8) . ?
C4 C3A1 1.588(8) . ?
C5 C6 1.492(10) . ?
C6 C7 1.177(9) . ?
C8 C9 1.541(10) . ?
C9 C11 1.501(11) . ?
C10 C11 1.542(9) . ?
C1A1 C1A2 1.3900 . ?
C1A1 C1A6 1.3900 . ?
C1A2 C1A3 1.3900 . ?
C1A3 C1A4 1.3900 . ?
C1A4 C1A5 1.3900 . ?
C1A5 C1A6 1.3900 . ?
C2A1 C2A2 1.3900 . ?
C2A1 C2A6 1.3900 . ?
C2A2 C2A3 1.3900 . ?
C2A3 C2A4 1.3900 . ?
C2A4 C2A5 1.3900 . ?
C2A5 C2A6 1.3900 . ?
C3A1 C3A2 1.3900 . ?
C3A1 C3A6 1.3900 . ?
C3A2 C3A3 1.3900 . ?
C3A3 C3A4 1.3900 . ?
C3A4 C3A5 1.3900 . ?
C3A5 C3A6 1.3900 . ?
C4A1 C4A2 1.3900 . ?
C4A1 C4A6 1.3900 . ?
C4A2 C4A3 1.3900 . ?
C4A3 C4A4 1.3900 . ?
C4A4 C4A5 1.3900 . ?
C4A5 C4A6 1.3900 . ?
C5A1 C5A2 1.3900 . ?
C5A1 C5A6 1.3900 . ?
C5A2 C5A3 1.3900 . ?
C5A3 C5A4 1.3900 . ?
C5A4 C5A5 1.3900 . ?
C5A5 C5A6 1.3900 . ?
C6A1 C6A2 1.3900 . ?
C6A1 C6A6 1.3900 . ?
C6A2 C6A3 1.3900 . ?
C6A3 C6A4 1.3900 . ?
C6A4 C6A5 1.3900 . ?
C6A5 C6A6 1.3900 . ?
C7A1 C7A2 1.3900 . ?
C7A1 C7A6 1.3900 . ?
C7A2 C7A3 1.3900 . ?
C7A3 C7A4 1.3900 . ?
C7A4 C7A5 1.3900 . ?
C7A5 C7A6 1.3900 . ?
C8A1 C8A2 1.3900 . ?
C8A1 C8A6 1.3900 . ?
C8A2 C8A3 1.3900 . ?
C8A3 C8A4 1.3900 . ?
C8A4 C8A5 1.3900 . ?
C8A5 C8A6 1.3900 . ?
Cl50 C500 1.714(13) . ?
C500 C500 1.538(19) 2_787 ?
